data_7223722
loop_
_publ_author_name
'Saritemur, Gizem'
'Nomen Miralles, Laura'
'Husson, Deborah'
'Pitak, Mateusz B.'
'Coles, Simon J.'
'Wallis, John D.'

_publ_section_title
;
 Two modes of peri-interaction between an aldehyde group and a carboxylate
 anion in naphthalaldehydate salts
;
_journal_issue 6
_journal_name_full CrystEngComm
_journal_page_first 948
_journal_paper_doi 10.1039/C5CE02282G
_journal_volume 18
_journal_year 2016
_chemical_formula_sum 'C17 H21 N3 O3'
_chemical_formula_weight 315.37
_chemical_melting_point 405.0(10)
_chemical_name_systematic 'N,N,N',N'-tetramethylguanidinium naphthalaldehydate,(Me2N)2CNH2.15'
_chemical_properties_physical Moisture-sensitive
_space_group_crystal_system monoclinic
_space_group_IT_number 14
_space_group_name_Hall '-P 2yn'
_space_group_name_H-M_alt 'P 1 21/n 1'
_symmetry_space_group_name_Hall '-P 2yn'
_symmetry_space_group_name_H-M 'P 1 21/n 1'
_atom_sites_solution_hydrogens mixed
_audit_creation_method SHELXL-2013
_audit_update_record
;
2015-11-05 deposited with the CCDC.
2016-01-04 downloaded from the CCDC.
;
_cell_angle_alpha 90
_cell_angle_beta 102.981(5)
_cell_angle_gamma 90
_cell_formula_units_Z 4
_cell_length_a 9.0149(5)
_cell_length_b 9.7808(5)
_cell_length_c 18.7439(11)
_cell_measurement_reflns_used 2533
_cell_measurement_temperature 110(2)
_cell_measurement_theta_max 27.9970
_cell_measurement_theta_min 3.4790
_cell_volume 1610.47(16)
_computing_cell_refinement
;
CrysAlisPro, Agilent Technologies,
Version 1.171.37.35 (release 13-08-2014 CrysAlis171 .NET)
(compiled Aug 13 2014,18:06:01)
;
_computing_data_collection
;
CrysAlisPro, Agilent Technologies,
Version 1.171.37.35 (release 13-08-2014 CrysAlis171 .NET)
(compiled Aug 13 2014,18:06:01)
;
_computing_data_reduction
;
CrysAlisPro, Agilent Technologies,
Version 1.171.37.35 (release 13-08-2014 CrysAlis171 .NET)
(compiled Aug 13 2014,18:06:01)
;
_computing_structure_refinement 'SHELXL-2013 (Sheldrick, 2013)'
_computing_structure_solution SHELXS-2013
_diffrn_ambient_temperature 110(2)
_diffrn_detector 'CCD plate'
_diffrn_detector_area_resol_mean 15.9832
_diffrn_detector_type Sapphire3
_diffrn_measured_fraction_theta_full 0.974
_diffrn_measured_fraction_theta_max 0.835
_diffrn_measurement_device 'four-circle diffractometer'
_diffrn_measurement_device_type 'Xcalibur, Sapphire3, Gemini'
_diffrn_radiation_monochromator graphite
_diffrn_radiation_probe x-ray
_diffrn_radiation_type MoK\a
_diffrn_radiation_wavelength 0.71073
_diffrn_reflns_av_R_equivalents 0.0238
_diffrn_reflns_av_unetI/netI 0.0407
_diffrn_reflns_laue_measured_fraction_full 0.974
_diffrn_reflns_laue_measured_fraction_max 0.835
_diffrn_reflns_limit_h_max 11
_diffrn_reflns_limit_h_min -11
_diffrn_reflns_limit_k_max 8
_diffrn_reflns_limit_k_min -12
_diffrn_reflns_limit_l_max 24
_diffrn_reflns_limit_l_min -20
_diffrn_reflns_number 7462
_diffrn_reflns_point_group_measured_fraction_full 0.974
_diffrn_reflns_point_group_measured_fraction_max 0.835
_diffrn_reflns_theta_full 26.000
_diffrn_reflns_theta_max 28.182
_diffrn_reflns_theta_min 3.052
_diffrn_source 'Enhance (Mo) X-ray Source'
_exptl_absorpt_coefficient_mu 0.091
_exptl_absorpt_correction_T_max 0.989
_exptl_absorpt_correction_T_min 0.974
_exptl_absorpt_correction_type analytical
_exptl_absorpt_process_details
;
CrysAlisPro, Agilent Technologies,
Version 1.171.37.35 (release 13-08-2014 CrysAlis171 .NET)
(compiled Aug 13 2014,18:06:01)
Analytical numeric absorption correction using a multifaceted crystal
            model based on expressions derived by R.C. Clark & J.S. Reid.
(Clark, R. C. & Reid, J. S. (1995). Acta Cryst. A51, 887-897)
Empirical absorption correction using spherical harmonics,
 implemented in SCALE3 ABSPACK scaling algorithm.
;
_exptl_crystal_colour colourless
_exptl_crystal_density_diffrn 1.301
_exptl_crystal_description block
_exptl_crystal_F_000 672
_exptl_crystal_recrystallization_method 'Re-crystallisation from solvent: THF'
_exptl_crystal_size_max 0.3497
_exptl_crystal_size_mid 0.1832
_exptl_crystal_size_min 0.1279
_refine_diff_density_max 0.215
_refine_diff_density_min -0.186
_refine_diff_density_rms 0.042
_refine_ls_extinction_method none
_refine_ls_goodness_of_fit_ref 1.154
_refine_ls_hydrogen_treatment mixed
_refine_ls_matrix_type full
_refine_ls_number_parameters 224
_refine_ls_number_reflns 3294
_refine_ls_number_restraints 0
_refine_ls_restrained_S_all 1.154
_refine_ls_R_factor_all 0.0691
_refine_ls_R_factor_gt 0.0527
_refine_ls_shift/su_max 0.000
_refine_ls_shift/su_mean 0.000
_refine_ls_structure_factor_coef Fsqd
_refine_ls_weighting_details 'w=1/[\s^2^(Fo^2^)+(0.0304P)^2^+0.6632P] where P=(Fo^2^+2Fc^2^)/3'
_refine_ls_weighting_scheme calc
_refine_ls_wR_factor_gt 0.1008
_refine_ls_wR_factor_ref 0.1069
_reflns_Friedel_coverage 0.000
_reflns_number_gt 2697
_reflns_number_total 3294
_reflns_threshold_expression 'I > 2\s(I)'
_cod_data_source_file c5ce02282g2.cif
_cod_data_source_block Me4guan
_cod_depositor_comments
;
The following automatic conversions were performed:

'_chemical_melting_point' value '404-406' was changed to '405.0(10)'
- the average value was taken and precision was estimated.

Automatic conversion script
Id: cif_fix_values 4268 2015-11-12 08:31:59Z antanas 

 Adding full bibliography for 7223717--7223724.cif.
;
_cod_database_code 7223722
_shelx_space_group_comment
;
The symmetry employed for this shelxl refinement is uniquely defined
by the following loop, which should always be used as a source of
symmetry information in preference to the above space-group names.
They are only intended as comments.
;
_shelxl_version_number 2013-4

loop_
_space_group_symop_operation_xyz
'x, y, z'
'-x+1/2, y+1/2, -z+1/2'
'-x, -y, -z'
'x-1/2, -y-1/2, z-1/2'

loop_
_atom_site_label
_atom_site_type_symbol
_atom_site_fract_x
_atom_site_fract_y
_atom_site_fract_z
_atom_site_U_iso_or_equiv
_atom_site_adp_type
_atom_site_occupancy
_atom_site_site_symmetry_order
_atom_site_calc_flag
_atom_site_refinement_flags_posn
_atom_site_refinement_flags_adp
O1 O 0.80188(14) 0.44025(12) 0.00752(7) 0.0226(3) Uani 1 1 d . .
O2 O 0.71302(15) 0.25020(12) 0.04913(7) 0.0267(3) Uani 1 1 d . .
O3 O 1.18102(15) 0.37897(16) 0.14925(8) 0.0411(4) Uani 1 1 d . .
N1 N 1.20871(17) 0.14794(15) -0.06158(8) 0.0202(3) Uani 1 1 d . .
N2 N 0.94731(16) 0.11682(14) -0.09920(8) 0.0196(3) Uani 1 1 d . .
N3 N 1.0435(2) 0.30982(16) -0.03411(8) 0.0200(3) Uani 1 1 d . .
H3A H 1.118(2) 0.378(2) -0.0256(11) 0.037(6) Uiso 1 1 d . .
H3B H 0.953(3) 0.335(2) -0.0262(11) 0.037(6) Uiso 1 1 d . .
C1 C 0.70300(19) 0.45804(17) 0.11306(9) 0.0165(4) Uani 1 1 d . .
C2 C 0.5517(2) 0.48026(18) 0.10994(10) 0.0218(4) Uani 1 1 d . .
H2 H 0.4782 0.4363 0.0727 0.026 Uiso 1 1 calc R U
C3 C 0.5014(2) 0.56564(19) 0.15975(11) 0.0282(5) Uani 1 1 d . .
H3 H 0.3956 0.5770 0.1570 0.034 Uiso 1 1 calc R U
C4 C 0.6055(2) 0.63207(19) 0.21198(11) 0.0295(5) Uani 1 1 d . .
H4 H 0.5717 0.6928 0.2446 0.035 Uiso 1 1 calc R U
C5 C 0.7635(2) 0.61211(18) 0.21855(10) 0.0225(4) Uani 1 1 d . .
C6 C 0.8707(3) 0.6837(2) 0.27221(11) 0.0317(5) Uani 1 1 d . .
H6 H 0.8352 0.7445 0.3042 0.038 Uiso 1 1 calc R U
C7 C 1.0233(2) 0.6678(2) 0.27935(10) 0.0328(5) Uani 1 1 d . .
H7 H 1.0933 0.7206 0.3140 0.039 Uiso 1 1 calc R U
C8 C 1.0755(2) 0.57273(19) 0.23501(10) 0.0255(4) Uani 1 1 d . .
H8 H 1.1820 0.5591 0.2412 0.031 Uiso 1 1 calc R U
C9 C 0.97660(19) 0.49800(17) 0.18241(9) 0.0185(4) Uani 1 1 d . .
C10 C 0.81560(19) 0.52023(17) 0.17028(9) 0.0164(4) Uani 1 1 d . .
C11 C 0.74251(18) 0.37408(17) 0.05181(9) 0.0168(4) Uani 1 1 d . .
C12 C 1.0457(2) 0.3884(2) 0.14595(10) 0.0233(4) Uani 1 1 d . .
H12 H 0.977(2) 0.315(2) 0.1212(10) 0.028(5) Uiso 1 1 d . .
C13 C 1.0668(2) 0.19291(17) -0.06494(9) 0.0169(4) Uani 1 1 d . .
C14 C 1.3381(2) 0.2065(2) -0.00887(11) 0.0280(5) Uani 1 1 d . .
H14A H 1.3036 0.2405 0.0339 0.042 Uiso 1 1 calc R U
H14B H 1.3812 0.2822 -0.0319 0.042 Uiso 1 1 calc R U
H14C H 1.4159 0.1360 0.0066 0.042 Uiso 1 1 calc R U
C15 C 1.2498(2) 0.06840(19) -0.12057(11) 0.0264(4) Uani 1 1 d . .
H15A H 1.2793 -0.0242 -0.1030 0.040 Uiso 1 1 calc R U
H15B H 1.3352 0.1126 -0.1358 0.040 Uiso 1 1 calc R U
H15C H 1.1622 0.0636 -0.1623 0.040 Uiso 1 1 calc R U
C16 C 0.9520(2) -0.03224(18) -0.10015(11) 0.0259(4) Uani 1 1 d . .
H16A H 1.0492 -0.0639 -0.0701 0.039 Uiso 1 1 calc R U
H16B H 0.9417 -0.0641 -0.1506 0.039 Uiso 1 1 calc R U
H16C H 0.8682 -0.0688 -0.0805 0.039 Uiso 1 1 calc R U
C17 C 0.7951(2) 0.1768(2) -0.11868(11) 0.0273(4) Uani 1 1 d . .
H17A H 0.8028 0.2733 -0.1315 0.041 Uiso 1 1 calc R U
H17B H 0.7467 0.1697 -0.0769 0.041 Uiso 1 1 calc R U
H17C H 0.7337 0.1277 -0.1607 0.041 Uiso 1 1 calc R U

loop_
_atom_site_aniso_label
_atom_site_aniso_U_11
_atom_site_aniso_U_22
_atom_site_aniso_U_33
_atom_site_aniso_U_23
_atom_site_aniso_U_13
_atom_site_aniso_U_12
O1 0.0279(7) 0.0183(6) 0.0243(7) -0.0027(5) 0.0118(5) -0.0038(5)
O2 0.0344(8) 0.0138(7) 0.0328(8) -0.0024(6) 0.0092(6) -0.0046(6)
O3 0.0200(8) 0.0509(10) 0.0512(10) -0.0033(8) 0.0056(6) 0.0056(7)
N1 0.0225(8) 0.0159(8) 0.0224(8) -0.0020(6) 0.0055(6) 0.0003(6)
N2 0.0225(8) 0.0143(7) 0.0212(8) -0.0021(6) 0.0030(6) 0.0001(6)
N3 0.0247(9) 0.0144(8) 0.0230(8) -0.0038(7) 0.0096(7) -0.0022(7)
C1 0.0185(9) 0.0115(8) 0.0193(9) 0.0054(7) 0.0036(7) 0.0014(7)
C2 0.0183(10) 0.0186(9) 0.0284(10) 0.0060(8) 0.0053(7) 0.0010(8)
C3 0.0228(10) 0.0246(10) 0.0423(12) 0.0085(9) 0.0178(9) 0.0068(8)
C4 0.0409(13) 0.0200(10) 0.0353(12) 0.0014(9) 0.0247(9) 0.0066(9)
C5 0.0354(11) 0.0147(9) 0.0202(10) 0.0023(8) 0.0123(8) -0.0020(8)
C6 0.0529(14) 0.0226(10) 0.0227(11) -0.0052(9) 0.0149(9) -0.0060(10)
C7 0.0456(14) 0.0303(11) 0.0192(10) -0.0027(9) 0.0005(8) -0.0145(10)
C8 0.0239(10) 0.0288(11) 0.0214(10) 0.0067(8) 0.0002(7) -0.0076(8)
C9 0.0213(10) 0.0178(9) 0.0156(9) 0.0053(7) 0.0024(7) -0.0024(7)
C10 0.0218(9) 0.0115(8) 0.0167(9) 0.0033(7) 0.0060(7) -0.0008(7)
C11 0.0125(9) 0.0159(9) 0.0203(9) 0.0008(7) -0.0001(6) 0.0004(7)
C12 0.0193(10) 0.0262(10) 0.0226(10) 0.0056(8) 0.0006(7) 0.0040(8)
C13 0.0261(10) 0.0125(8) 0.0130(9) 0.0030(7) 0.0062(7) -0.0014(7)
C14 0.0240(10) 0.0258(10) 0.0323(11) -0.0001(9) 0.0023(8) -0.0034(9)
C15 0.0311(11) 0.0202(10) 0.0309(11) -0.0017(8) 0.0136(8) 0.0051(8)
C16 0.0325(11) 0.0150(9) 0.0285(11) -0.0007(8) 0.0032(8) -0.0033(8)
C17 0.0251(10) 0.0253(10) 0.0293(11) -0.0048(9) 0.0014(8) 0.0004(8)

loop_
_atom_type_symbol
_atom_type_description
_atom_type_scat_dispersion_real
_atom_type_scat_dispersion_imag
_atom_type_scat_source
C C 0.0033 0.0016 'International Tables Vol C Tables 4.2.6.8 and 6.1.1.4'
H H 0.0000 0.0000 'International Tables Vol C Tables 4.2.6.8 and 6.1.1.4'
N N 0.0061 0.0033 'International Tables Vol C Tables 4.2.6.8 and 6.1.1.4'
O O 0.0106 0.0060 'International Tables Vol C Tables 4.2.6.8 and 6.1.1.4'

loop_
_geom_angle_atom_site_label_1
_geom_angle_atom_site_label_2
_geom_angle_atom_site_label_3
_geom_angle
C13 N1 C14 120.65(15)
C13 N1 C15 122.59(15)
C14 N1 C15 114.75(15)
C13 N2 C16 122.39(15)
C13 N2 C17 120.17(15)
C16 N2 C17 115.24(15)
C2 C1 C10 119.66(16)
C2 C1 C11 117.03(15)
C10 C1 C11 123.21(15)
C1 C2 C3 122.28(18)
C4 C3 C2 119.35(18)
C3 C4 C5 121.01(17)
C6 C5 C4 120.48(18)
C6 C5 C10 119.55(17)
C4 C5 C10 119.96(17)
C7 C6 C5 121.87(18)
C6 C7 C8 119.05(18)
C9 C8 C7 121.82(18)
C8 C9 C10 120.06(17)
C8 C9 C12 116.20(16)
C10 C9 C12 123.50(15)
C5 C10 C9 117.40(16)
C5 C10 C1 117.54(16)
C9 C10 C1 125.06(15)
O2 C11 O1 126.40(17)
O2 C11 C1 118.36(15)
O1 C11 C1 115.23(15)
O3 C12 C9 123.68(18)
N3 C13 N1 120.54(16)
N3 C13 N2 119.90(16)
N1 C13 N2 119.56(15)

loop_
_geom_bond_atom_site_label_1
_geom_bond_atom_site_label_2
_geom_bond_distance
O1 C11 1.263(2)
O2 C11 1.239(2)
O3 C12 1.211(2)
N1 C13 1.341(2)
N1 C14 1.465(2)
N1 C15 1.466(2)
N2 C13 1.348(2)
N2 C16 1.459(2)
N2 C17 1.461(2)
N3 C13 1.319(2)
C1 C2 1.370(2)
C1 C10 1.436(2)
C1 C11 1.518(2)
C2 C3 1.402(3)
C3 C4 1.360(3)
C4 C5 1.415(3)
C5 C6 1.414(3)
C5 C10 1.427(2)
C6 C7 1.360(3)
C7 C8 1.398(3)
C8 C9 1.381(2)
C9 C10 1.434(2)
C9 C12 1.482(3)

loop_
_geom_hbond_atom_site_label_D
_geom_hbond_atom_site_label_H
_geom_hbond_atom_site_label_A
_geom_hbond_distance_DH
_geom_hbond_distance_HA
_geom_hbond_distance_DA
_geom_hbond_angle_DHA
_geom_hbond_site_symmetry_A
N3 H3A O1 0.93(2) 1.92(2) 2.803(2) 157.0(18) 3_765
N3 H3B O1 0.90(2) 1.92(2) 2.783(2) 160(2) .
